data_4117992
loop_
_publ_author_name
'Conor S. Smith'
'Kent R. Mann'

_publ_section_title
;
 Exceptionally Long-Lived Luminescence from [Cu(I)(isocyanide)2(phen)]+
 Complexes in Nanoporous Crystals Enables Remarkable Oxygen Gas Sensing
;
_journal_name_full 'Journal of the American Chemical Society'
_journal_page_first 8786
_journal_page_last 8789
_journal_paper_doi 10.1021/ja302807s
_journal_volume 134
_journal_year 2012
_chemical_formula_moiety 'C23 H21 Cu N3, B F4'
_chemical_formula_sum 'C23 H21 B Cu F4 N3'
_chemical_formula_weight 489.78
_chemical_name_systematic
; 
 ? 
;
_space_group_IT_number 9
_symmetry_cell_setting monoclinic
_symmetry_space_group_name_Hall 'C -2yc'
_symmetry_space_group_name_H-M 'C 1 c 1'
_atom_sites_solution_hydrogens geom
_atom_sites_solution_primary direct
_atom_sites_solution_secondary difmap
_audit_creation_method SHELXL-97
_cell_angle_alpha 90.00
_cell_angle_beta 93.1830(10)
_cell_angle_gamma 90.00
_cell_formula_units_Z 4
_cell_length_a 10.0810(10)
_cell_length_b 11.1274(11)
_cell_length_c 19.0831(19)
_cell_measurement_reflns_used 3321
_cell_measurement_temperature 173(2)
_cell_measurement_theta_max 24.10
_cell_measurement_theta_min 2.73
_cell_volume 2137.4(4)
_computing_cell_refinement 'SAINT, Bruker'
_computing_data_collection 'SMART, Bruker'
_computing_data_reduction 'SAINT, Bruker'
_computing_molecular_graphics 'SHELXTL, Bruker'
_computing_publication_material 'Bruker SHELXTL'
_computing_structure_refinement 'SHELXL-97 (Sheldrick, 1997)'
_computing_structure_solution 'SHELXS-97 (Sheldrick, 1990)'
_diffrn_ambient_temperature 173(2)
_diffrn_measured_fraction_theta_full 0.999
_diffrn_measured_fraction_theta_max 0.999
_diffrn_measurement_device_type 'Bruker SMART Platform CCD'
_diffrn_measurement_method 'area detector, omega scans per phi'
_diffrn_radiation_monochromator graphite
_diffrn_radiation_source 'normal-focus sealed tube'
_diffrn_radiation_type MoK\a
_diffrn_radiation_wavelength 0.71073
_diffrn_reflns_av_R_equivalents 0.0322
_diffrn_reflns_av_sigmaI/netI 0.0429
_diffrn_reflns_limit_h_max 12
_diffrn_reflns_limit_h_min -12
_diffrn_reflns_limit_k_max 13
_diffrn_reflns_limit_k_min -13
_diffrn_reflns_limit_l_max 22
_diffrn_reflns_limit_l_min -22
_diffrn_reflns_number 8975
_diffrn_reflns_theta_full 25.05
_diffrn_reflns_theta_max 25.05
_diffrn_reflns_theta_min 2.14
_exptl_absorpt_coefficient_mu 1.072
_exptl_absorpt_correction_T_max 1
_exptl_absorpt_correction_T_min 0.861381
_exptl_absorpt_correction_type multi-scan
_exptl_absorpt_process_details 'SADABS, R. Blessing 1995'
_exptl_crystal_colour colorless
_exptl_crystal_density_diffrn 1.522
_exptl_crystal_density_meas 0
_exptl_crystal_description block
_exptl_crystal_F_000 1000
_exptl_crystal_size_max 0.4
_exptl_crystal_size_mid 0.3
_exptl_crystal_size_min 0.25
_refine_diff_density_max 0.767
_refine_diff_density_min -0.273
_refine_diff_density_rms 0.077
_refine_ls_abs_structure_details 'Flack H D (1983), Acta Cryst. A39, 876-881'
_refine_ls_abs_structure_Flack 0.20(2)
_refine_ls_extinction_method none
_refine_ls_goodness_of_fit_ref 1.091
_refine_ls_hydrogen_treatment constr
_refine_ls_matrix_type full
_refine_ls_number_parameters 309
_refine_ls_number_reflns 3605
_refine_ls_number_restraints 12
_refine_ls_restrained_S_all 1.094
_refine_ls_R_factor_all 0.0565
_refine_ls_R_factor_gt 0.0490
_refine_ls_shift/su_max 0.000
_refine_ls_shift/su_mean 0.000
_refine_ls_structure_factor_coef Fsqd
_refine_ls_weighting_details 'calc w=1/[\s^2^(Fo^2^)+(0.0727P)^2^+3.1213P] where P=(Fo^2^+2Fc^2^)/3'
_refine_ls_weighting_scheme calc
_refine_ls_wR_factor_gt 0.1242
_refine_ls_wR_factor_ref 0.1291
_reflns_number_gt 3212
_reflns_number_total 3605
_reflns_threshold_expression >2sigma(I)
_cod_data_source_file ja302807s_si_003_6.cif
_cod_data_source_block 09201a
_cod_database_code 4117992

loop_
_symmetry_equiv_pos_as_xyz
'x, y, z'
'x, -y, z+1/2'
'x+1/2, y+1/2, z'
'x+1/2, -y+1/2, z+1/2'

loop_
_atom_site_label
_atom_site_type_symbol
_atom_site_fract_x
_atom_site_fract_y
_atom_site_fract_z
_atom_site_U_iso_or_equiv
_atom_site_adp_type
_atom_site_occupancy
_atom_site_symmetry_multiplicity
_atom_site_calc_flag
_atom_site_refinement_flags
_atom_site_disorder_assembly
_atom_site_disorder_group
Cu1 Cu 0.16281(5) 0.21213(5) 0.56771(4) 0.0389(2) Uani 1 1 d . . .
N1 N 0.3104(4) 0.1969(4) 0.5011(2) 0.0353(10) Uani 1 1 d . . .
N2 N 0.3014(4) 0.1519(4) 0.6386(2) 0.0335(9) Uani 1 1 d . . .
N3 N -0.1158(4) 0.3033(3) 0.5683(2) 0.0344(9) Uani 1 1 d . . .
C1 C 0.3127(6) 0.2253(5) 0.4331(3) 0.0444(14) Uani 1 1 d . . .
C2 C 0.4262(7) 0.1989(6) 0.3953(3) 0.0498(15) Uani 1 1 d . . .
H2A H 0.4266 0.2191 0.3469 0.060 Uiso 1 1 calc R . .
C3 C 0.5342(6) 0.1451(6) 0.4270(3) 0.0491(15) Uani 1 1 d . . .
H3A H 0.6097 0.1277 0.4011 0.059 Uiso 1 1 calc R . .
C4 C 0.5339(5) 0.1154(5) 0.4979(3) 0.0404(13) Uani 1 1 d . . .
C5 C 0.4210(5) 0.1437(4) 0.5336(3) 0.0334(11) Uani 1 1 d . . .
C6 C 0.6436(5) 0.0585(5) 0.5354(4) 0.0425(15) Uani 1 1 d . . .
H6A H 0.7202 0.0368 0.5114 0.051 Uiso 1 1 calc R . .
C7 C 0.6390(5) 0.0350(5) 0.6058(4) 0.0429(16) Uani 1 1 d . . .
H7A H 0.7124 -0.0033 0.6298 0.051 Uiso 1 1 calc R . .
C8 C 0.4162(5) 0.1195(4) 0.6070(3) 0.0336(11) Uani 1 1 d . . .
C9 C 0.5248(5) 0.0674(5) 0.6439(3) 0.0412(13) Uani 1 1 d . . .
C10 C 0.5178(6) 0.0511(5) 0.7166(3) 0.0466(14) Uani 1 1 d . . .
H10A H 0.5905 0.0170 0.7435 0.056 Uiso 1 1 calc R . .
C11 C 0.4062(6) 0.0845(6) 0.7478(3) 0.0497(15) Uani 1 1 d . . .
H11A H 0.4013 0.0746 0.7970 0.060 Uiso 1 1 calc R . .
C12 C 0.2958(6) 0.1345(5) 0.7077(3) 0.0437(13) Uani 1 1 d . . .
C13 C 0.1910(7) 0.2827(6) 0.3996(3) 0.0524(15) Uani 1 1 d . . .
H13A H 0.1441 0.3268 0.4352 0.079 Uiso 1 1 calc R . .
H13B H 0.1325 0.2204 0.3787 0.079 Uiso 1 1 calc R . .
H13C H 0.2166 0.3384 0.3630 0.079 Uiso 1 1 calc R . .
C14 C 0.1719(7) 0.1711(7) 0.7407(3) 0.0557(16) Uani 1 1 d . . .
H14A H 0.1069 0.1993 0.7043 0.083 Uiso 1 1 calc R . .
H14B H 0.1918 0.2359 0.7744 0.083 Uiso 1 1 calc R . .
H14C H 0.1354 0.1021 0.7651 0.083 Uiso 1 1 calc R . .
C15 C -0.0038(6) 0.2651(4) 0.5671(3) 0.0401(13) Uani 1 1 d . . .
C16 C -0.2430(5) 0.3503(4) 0.5724(3) 0.0348(11) Uani 1 1 d . . .
C17 C -0.3023(6) 0.3990(5) 0.5109(3) 0.0349(12) Uani 1 1 d . . .
C18 C -0.4293(5) 0.4486(5) 0.5172(3) 0.0439(14) Uani 1 1 d . . .
H18A H -0.4751 0.4827 0.4771 0.053 Uiso 1 1 calc R . .
C19 C -0.4868(6) 0.4487(5) 0.5790(4) 0.0506(15) Uani 1 1 d . . .
H19A H -0.5716 0.4851 0.5816 0.061 Uiso 1 1 calc R . .
C20 C -0.4271(6) 0.3975(6) 0.6392(4) 0.0486(16) Uani 1 1 d . . .
H20A H -0.4720 0.3969 0.6817 0.058 Uiso 1 1 calc R . .
C21 C -0.3022(6) 0.3476(5) 0.6368(3) 0.0387(12) Uani 1 1 d . . .
C22 C -0.2380(6) 0.3939(5) 0.4423(3) 0.0497(15) Uani 1 1 d . . .
H22A H -0.2933 0.4370 0.4066 0.074 Uiso 1 1 calc R . .
H22B H -0.2285 0.3099 0.4280 0.074 Uiso 1 1 calc R . .
H22C H -0.1502 0.4316 0.4472 0.074 Uiso 1 1 calc R . .
C23 C -0.2331(7) 0.2930(6) 0.6999(3) 0.0562(17) Uani 1 1 d . . .
H23A H -0.1499 0.3360 0.7111 0.084 Uiso 1 1 calc R . .
H23B H -0.2138 0.2083 0.6905 0.084 Uiso 1 1 calc R . .
H23C H -0.2902 0.2985 0.7397 0.084 Uiso 1 1 calc R . .
B1 B 0.3903(17) 0.4414(15) 0.8205(10) 0.051(2) Uani 0.726(7) 1 d PD A 1
F1 F 0.3312(9) 0.4905(15) 0.7632(5) 0.170(5) Uani 0.726(7) 1 d PD A 1
F2 F 0.4890(13) 0.5062(15) 0.8399(5) 0.200(7) Uani 0.726(7) 1 d PD A 1
F3 F 0.3169(14) 0.4218(13) 0.8719(8) 0.194(8) Uani 0.726(7) 1 d PD A 1
F4 F 0.4371(11) 0.3374(9) 0.8036(5) 0.133(3) Uani 0.726(7) 1 d PD A 1
B1' B 0.390(3) 0.457(4) 0.825(2) 0.051(2) Uani 0.274(7) 1 d PD A 2
F1' F 0.357(3) 0.442(4) 0.8907(14) 0.170(5) Uani 0.274(7) 1 d PD A 2
F2' F 0.281(3) 0.425(3) 0.7942(15) 0.200(7) Uani 0.274(7) 1 d PD A 2
F3' F 0.504(3) 0.416(3) 0.811(2) 0.194(8) Uani 0.274(7) 1 d PD A 2
F4' F 0.406(3) 0.5695(19) 0.8101(15) 0.133(3) Uani 0.274(7) 1 d PD A 2

loop_
_atom_site_aniso_label
_atom_site_aniso_U_11
_atom_site_aniso_U_22
_atom_site_aniso_U_33
_atom_site_aniso_U_23
_atom_site_aniso_U_13
_atom_site_aniso_U_12
Cu1 0.0245(3) 0.0409(3) 0.0514(3) -0.0054(4) 0.0031(2) 0.0019(3)
N1 0.030(2) 0.037(2) 0.040(2) -0.0062(18) 0.0039(19) -0.0064(18)
N2 0.027(2) 0.034(2) 0.040(2) -0.0061(18) 0.0031(18) -0.0047(18)
N3 0.023(2) 0.028(2) 0.051(3) -0.0070(18) -0.0021(19) -0.0010(18)
C1 0.035(3) 0.051(3) 0.048(3) -0.007(3) 0.003(3) -0.013(3)
C2 0.050(4) 0.061(4) 0.039(3) -0.004(3) 0.007(3) -0.016(3)
C3 0.036(3) 0.062(4) 0.051(3) -0.021(3) 0.012(3) -0.014(3)
C4 0.029(3) 0.040(3) 0.053(3) -0.019(2) 0.007(2) -0.015(2)
C5 0.022(2) 0.029(2) 0.049(3) -0.011(2) 0.001(2) -0.007(2)
C6 0.016(3) 0.043(3) 0.070(4) -0.019(3) 0.005(3) 0.000(2)
C7 0.018(3) 0.034(3) 0.076(5) -0.013(3) -0.001(3) -0.004(2)
C8 0.023(3) 0.027(2) 0.051(3) -0.010(2) 0.001(2) -0.0052(19)
C9 0.030(3) 0.030(3) 0.063(4) -0.006(2) -0.001(3) -0.007(2)
C10 0.034(3) 0.043(3) 0.061(4) 0.004(3) -0.013(3) -0.007(3)
C11 0.047(4) 0.063(4) 0.038(3) 0.002(3) -0.004(3) 0.002(3)
C12 0.045(3) 0.043(3) 0.043(3) -0.003(2) 0.004(3) -0.007(3)
C13 0.046(4) 0.065(4) 0.046(3) 0.001(3) -0.002(3) 0.000(3)
C14 0.045(4) 0.079(4) 0.043(3) -0.001(3) 0.011(3) -0.001(3)
C15 0.066(4) 0.021(2) 0.033(3) -0.0012(19) 0.004(3) 0.010(2)
C16 0.029(3) 0.029(2) 0.047(3) -0.004(2) 0.001(2) 0.004(2)
C17 0.042(3) 0.027(2) 0.037(3) 0.003(2) 0.006(2) -0.001(2)
C18 0.029(3) 0.035(3) 0.066(4) 0.003(3) -0.019(3) 0.001(2)
C19 0.028(3) 0.044(3) 0.080(4) -0.009(3) 0.003(3) 0.003(3)
C20 0.043(4) 0.046(3) 0.060(4) -0.008(3) 0.027(3) -0.008(3)
C21 0.034(3) 0.033(3) 0.050(3) -0.005(2) 0.005(2) -0.009(2)
C22 0.052(4) 0.050(3) 0.047(3) -0.001(3) 0.007(3) -0.013(3)
C23 0.059(4) 0.056(4) 0.052(4) 0.005(3) -0.006(3) -0.014(3)
B1 0.044(4) 0.042(6) 0.069(5) -0.023(4) 0.010(4) -0.005(4)
F1 0.075(5) 0.310(15) 0.120(7) 0.063(8) -0.040(5) 0.056(8)
F2 0.182(11) 0.293(16) 0.116(7) 0.085(8) -0.079(7) -0.170(12)
F3 0.174(12) 0.166(9) 0.261(16) 0.021(10) 0.183(13) -0.025(8)
F4 0.146(8) 0.102(6) 0.150(7) -0.030(5) -0.016(6) 0.063(6)
B1' 0.044(4) 0.042(6) 0.069(5) -0.023(4) 0.010(4) -0.005(4)
F1' 0.075(5) 0.310(15) 0.120(7) 0.063(8) -0.040(5) 0.056(8)
F2' 0.182(11) 0.293(16) 0.116(7) 0.085(8) -0.079(7) -0.170(12)
F3' 0.174(12) 0.166(9) 0.261(16) 0.021(10) 0.183(13) -0.025(8)
F4' 0.146(8) 0.102(6) 0.150(7) -0.030(5) -0.016(6) 0.063(6)

loop_
_atom_type_symbol
_atom_type_description
_atom_type_scat_dispersion_real
_atom_type_scat_dispersion_imag
_atom_type_scat_source
C C 0.0033 0.0016 'International Tables Vol C Tables 4.2.6.8 and 6.1.1.4'
H H 0.0000 0.0000 'International Tables Vol C Tables 4.2.6.8 and 6.1.1.4'
B B 0.0013 0.0007 'International Tables Vol C Tables 4.2.6.8 and 6.1.1.4'
N N 0.0061 0.0033 'International Tables Vol C Tables 4.2.6.8 and 6.1.1.4'
F F 0.0171 0.0103 'International Tables Vol C Tables 4.2.6.8 and 6.1.1.4'
Cu Cu 0.3201 1.2651 'International Tables Vol C Tables 4.2.6.8 and 6.1.1.4'

loop_
_geom_angle_atom_site_label_1
_geom_angle_atom_site_label_2
_geom_angle_atom_site_label_3
_geom_angle
C15 Cu1 N2 137.5(2)
C15 Cu1 N1 138.8(2)
N2 Cu1 N1 83.46(18)
C1 N1 C5 118.7(5)
C1 N1 Cu1 130.1(4)
C5 N1 Cu1 111.1(3)
C12 N2 C8 118.3(5)
C12 N2 Cu1 130.4(4)
C8 N2 Cu1 111.2(3)
C15 N3 C16 177.4(5)
N1 C1 C2 120.2(6)
N1 C1 C13 117.3(5)
C2 C1 C13 122.5(6)
C3 C2 C1 121.0(6)
C3 C2 H2A 119.5
C1 C2 H2A 119.5
C2 C3 C4 119.6(5)
C2 C3 H3A 120.2
C4 C3 H3A 120.2
C3 C4 C5 117.9(6)
C3 C4 C6 123.2(5)
C5 C4 C6 118.9(5)
N1 C5 C4 122.6(5)
N1 C5 C8 116.8(4)
C4 C5 C8 120.6(5)
C7 C6 C4 120.4(5)
C7 C6 H6A 119.8
C4 C6 H6A 119.8
C6 C7 C9 121.2(6)
C6 C7 H7A 119.4
C9 C7 H7A 119.4
N2 C8 C9 122.8(5)
N2 C8 C5 116.9(4)
C9 C8 C5 120.3(5)
C8 C9 C10 118.1(5)
C8 C9 C7 118.4(5)
C10 C9 C7 123.5(6)
C11 C10 C9 119.2(6)
C11 C10 H10A 120.4
C9 C10 H10A 120.4
C10 C11 C12 120.9(5)
C10 C11 H11A 119.6
C12 C11 H11A 119.6
N2 C12 C11 120.7(5)
N2 C12 C14 117.4(5)
C11 C12 C14 121.9(5)
C1 C13 H13A 109.5
C1 C13 H13B 109.5
H13A C13 H13B 109.5
C1 C13 H13C 109.5
H13A C13 H13C 109.5
H13B C13 H13C 109.5
C12 C14 H14A 109.5
C12 C14 H14B 109.5
H14A C14 H14B 109.5
C12 C14 H14C 109.5
H14A C14 H14C 109.5
H14B C14 H14C 109.5
N3 C15 Cu1 178.0(5)
N3 C16 C17 116.8(5)
N3 C16 C21 118.8(5)
C17 C16 C21 124.4(5)
C16 C17 C18 115.5(5)
C16 C17 C22 122.4(6)
C18 C17 C22 122.1(5)
C19 C18 C17 121.0(5)
C19 C18 H18A 119.5
C17 C18 H18A 119.5
C18 C19 C20 122.6(5)
C18 C19 H19A 118.7
C20 C19 H19A 118.7
C21 C20 C19 119.5(5)
C21 C20 H20A 120.3
C19 C20 H20A 120.3
C20 C21 C16 117.1(6)
C20 C21 C23 121.7(5)
C16 C21 C23 121.2(5)
C17 C22 H22A 109.5
C17 C22 H22B 109.5
H22A C22 H22B 109.5
C17 C22 H22C 109.5
H22A C22 H22C 109.5
H22B C22 H22C 109.5
C21 C23 H23A 109.5
C21 C23 H23B 109.5
H23A C23 H23B 109.5
C21 C23 H23C 109.5
H23A C23 H23C 109.5
H23B C23 H23C 109.5
F2 B1 F3 110.5(17)
F2 B1 F4 106.8(15)
F3 B1 F4 105.8(15)
F2 B1 F1 108.3(16)
F3 B1 F1 116.6(15)
F4 B1 F1 108.4(16)
F2' B1' F3' 125(4)
F2' B1' F4' 106(3)
F3' B1' F4' 101(3)
F2' B1' F1' 98(3)
F3' B1' F1' 116(3)
F4' B1' F1' 111(4)

loop_
_geom_bond_atom_site_label_1
_geom_bond_atom_site_label_2
_geom_bond_distance
Cu1 C15 1.780(6)
Cu1 N2 2.005(4)
Cu1 N1 2.017(4)
N1 C1 1.337(8)
N1 C5 1.379(7)
N2 C12 1.338(7)
N2 C8 1.383(6)
N3 C15 1.208(7)
N3 C16 1.391(7)
C1 C2 1.418(9)
C1 C13 1.495(9)
C2 C3 1.356(9)
C2 H2A 0.9500
C3 C4 1.391(8)
C3 H3A 0.9500
C4 C5 1.395(7)
C4 C6 1.432(8)
C5 C8 1.430(7)
C6 C7 1.372(8)
C6 H6A 0.9500
C7 C9 1.441(8)
C7 H7A 0.9500
C8 C9 1.394(8)
C9 C10 1.404(8)
C10 C11 1.355(9)
C10 H10A 0.9500
C11 C12 1.428(8)
C11 H11A 0.9500
C12 C14 1.486(8)
C13 H13A 0.9800
C13 H13B 0.9800
C13 H13C 0.9800
C14 H14A 0.9800
C14 H14B 0.9800
C14 H14C 0.9800
C16 C17 1.396(7)
C16 C21 1.396(7)
C17 C18 1.405(8)
C17 C22 1.494(8)
C18 C19 1.343(9)
C18 H18A 0.9500
C19 C20 1.389(9)
C19 H19A 0.9500
C20 C21 1.379(8)
C20 H20A 0.9500
C21 C23 1.487(9)
C22 H22A 0.9800
C22 H22B 0.9800
C22 H22C 0.9800
C23 H23A 0.9800
C23 H23B 0.9800
C23 H23C 0.9800
B1 F2 1.27(2)
B1 F3 1.280(18)
B1 F4 1.296(19)
B1 F1 1.33(2)
B1' F2' 1.27(3)
B1' F3' 1.28(3)
B1' F4' 1.29(3)
B1' F1' 1.33(3)

loop_
_geom_torsion_atom_site_label_1
_geom_torsion_atom_site_label_2
_geom_torsion_atom_site_label_3
_geom_torsion_atom_site_label_4
_geom_torsion
C15 Cu1 N1 C1 -1.7(6)
N2 Cu1 N1 C1 -176.7(5)
C15 Cu1 N1 C5 -178.7(3)
N2 Cu1 N1 C5 6.2(3)
C15 Cu1 N2 C12 1.9(6)
N1 Cu1 N2 C12 177.1(5)
C15 Cu1 N2 C8 178.5(3)
N1 Cu1 N2 C8 -6.4(3)
C5 N1 C1 C2 1.2(7)
Cu1 N1 C1 C2 -175.7(4)
C5 N1 C1 C13 180.0(4)
Cu1 N1 C1 C13 3.1(7)
N1 C1 C2 C3 -0.3(8)
C13 C1 C2 C3 -179.0(6)
C1 C2 C3 C4 0.0(9)
C2 C3 C4 C5 -0.6(8)
C2 C3 C4 C6 180.0(5)
C1 N1 C5 C4 -1.8(7)
Cu1 N1 C5 C4 175.6(4)
C1 N1 C5 C8 177.5(4)
Cu1 N1 C5 C8 -5.1(5)
C3 C4 C5 N1 1.5(7)
C6 C4 C5 N1 -179.0(4)
C3 C4 C5 C8 -177.8(4)
C6 C4 C5 C8 1.7(7)
C3 C4 C6 C7 177.9(6)
C5 C4 C6 C7 -1.6(8)
C4 C6 C7 C9 -0.4(9)
C12 N2 C8 C9 1.3(7)
Cu1 N2 C8 C9 -175.7(4)
C12 N2 C8 C5 -177.5(4)
Cu1 N2 C8 C5 5.4(5)
N1 C5 C8 N2 -0.2(6)
C4 C5 C8 N2 179.1(4)
N1 C5 C8 C9 -179.1(4)
C4 C5 C8 C9 0.2(7)
N2 C8 C9 C10 -2.1(7)
C5 C8 C9 C10 176.8(4)
N2 C8 C9 C7 179.0(4)
C5 C8 C9 C7 -2.2(7)
C6 C7 C9 C8 2.3(8)
C6 C7 C9 C10 -176.6(6)
C8 C9 C10 C11 1.0(8)
C7 C9 C10 C11 179.9(5)
C9 C10 C11 C12 0.7(9)
C8 N2 C12 C11 0.5(7)
Cu1 N2 C12 C11 176.8(4)
C8 N2 C12 C14 179.4(5)
Cu1 N2 C12 C14 -4.2(7)
C10 C11 C12 N2 -1.5(9)
C10 C11 C12 C14 179.6(6)
C16 N3 C15 Cu1 -6(24)
N2 Cu1 C15 N3 49(15)
N1 Cu1 C15 N3 -124(15)
C15 N3 C16 C17 131(11)
C15 N3 C16 C21 -48(12)
N3 C16 C17 C18 -178.4(4)
C21 C16 C17 C18 0.8(8)
N3 C16 C17 C22 4.2(8)
C21 C16 C17 C22 -176.6(5)
C16 C17 C18 C19 0.4(8)
C22 C17 C18 C19 177.8(5)
C17 C18 C19 C20 -1.8(9)
C18 C19 C20 C21 2.0(9)
C19 C20 C21 C16 -0.8(8)
C19 C20 C21 C23 179.3(5)
N3 C16 C21 C20 178.5(5)
C17 C16 C21 C20 -0.6(8)
N3 C16 C21 C23 -1.5(7)
C17 C16 C21 C23 179.4(5)
